data_4130216
loop_
_publ_author_name
'Devillard, Marc'
'Declercq, Richard'
'Nicolas, Emmanuel'
'Ehlers, Andreas W.'
'Backs, Jana'
'Saffon-Merceron, Nathalie'
'Bouhadir, Ghenwa'
'Slootweg, J. Chris'
'Uhl, Werner'
'Bourissou, Didier'

_publ_section_title
;
 A Significant but Constrained Geometry Pt\\rightarrow Al Interaction:
 Fixation of CO2 and CS2, Activation of H2 and PhCONH2.
;
_journal_issue 14
_journal_name_full 'Journal of the American Chemical Society'
_journal_page_first 4917
_journal_page_last 4926
_journal_paper_doi 10.1021/jacs.6b01320
_journal_volume 138
_journal_year 2016
_chemical_formula_sum 'C60 H70 Al Cl2 N O P2 Pt'
_chemical_formula_weight 1176.08
_space_group_crystal_system monoclinic
_space_group_IT_number 9
_space_group_name_Hall 'C -2yc'
_space_group_name_H-M_alt 'C 1 c 1'
_atom_sites_solution_hydrogens mixed
_audit_creation_method SHELXL-2014/7
_cell_angle_alpha 90
_cell_angle_beta 110.2530(10)
_cell_angle_gamma 90
_cell_formula_units_Z 4
_cell_length_a 15.9092(5)
_cell_length_b 23.2580(6)
_cell_length_c 16.4934(5)
_cell_measurement_reflns_used 9481
_cell_measurement_temperature 193(2)
_cell_measurement_theta_max 33.02
_cell_measurement_theta_min 3.74
_cell_volume 5725.5(3)
_computing_cell_refinement 'Bruker SAINT'
_computing_data_collection 'Bruker APEX2'
_computing_data_reduction 'Bruker SAINT'
_computing_molecular_graphics 'Bruker SHELXTL'
_computing_publication_material 'Bruker SHELXTL'
_computing_structure_refinement 'SHELXL-2014/7 (Sheldrick, 2014)'
_computing_structure_solution 'SHELXS-97 (Sheldrick 2008)'
_diffrn_ambient_temperature 193(2)
_diffrn_measured_fraction_theta_full 0.991
_diffrn_measured_fraction_theta_max 0.993
_diffrn_measurement_device_type 'Bruker kappa APEX-II CCD Quazar'
_diffrn_measurement_method 'phi and omega scans'
_diffrn_radiation_type MoK\a
_diffrn_radiation_wavelength 0.71073
_diffrn_reflns_av_R_equivalents 0.0376
_diffrn_reflns_av_unetI/netI 0.0285
_diffrn_reflns_Laue_measured_fraction_full 0.991
_diffrn_reflns_Laue_measured_fraction_max 0.993
_diffrn_reflns_limit_h_max 21
_diffrn_reflns_limit_h_min -21
_diffrn_reflns_limit_k_max 30
_diffrn_reflns_limit_k_min -30
_diffrn_reflns_limit_l_max 21
_diffrn_reflns_limit_l_min -21
_diffrn_reflns_number 71149
_diffrn_reflns_point_group_measured_fraction_full 0.990
_diffrn_reflns_point_group_measured_fraction_max 0.988
_diffrn_reflns_theta_full 25.242
_diffrn_reflns_theta_max 28.281
_diffrn_reflns_theta_min 5.180
_diffrn_source 'Incoatec microfocus sealed tube'
_exptl_absorpt_coefficient_mu 2.654
_exptl_absorpt_correction_T_max 0.7471
_exptl_absorpt_correction_T_min 0.7046
_exptl_absorpt_correction_type multi-scan
_exptl_absorpt_process_details 'SADABS (Bruker-AXs)'
_exptl_crystal_colour yellow
_exptl_crystal_density_diffrn 1.364
_exptl_crystal_description diamond
_exptl_crystal_F_000 2400
_exptl_crystal_size_max 0.11
_exptl_crystal_size_mid 0.08
_exptl_crystal_size_min 0.03
_refine_diff_density_max 0.416
_refine_diff_density_min -0.390
_refine_diff_density_rms 0.054
_refine_ls_abs_structure_details
; 
 Flack x determined using 6279 quotients [(I+)-(I-)]/[(I+)+(I-)] 
 (Parsons, Flack and Wagner, Acta Cryst. B69 (2013) 249-259). 
;
_refine_ls_abs_structure_Flack -0.0165(17)
_refine_ls_extinction_method none
_refine_ls_goodness_of_fit_ref 1.028
_refine_ls_hydrogen_treatment mixed
_refine_ls_matrix_type full
_refine_ls_number_parameters 707
_refine_ls_number_reflns 14018
_refine_ls_number_restraints 202
_refine_ls_restrained_S_all 1.045
_refine_ls_R_factor_all 0.0227
_refine_ls_R_factor_gt 0.0199
_refine_ls_shift/su_max 0.002
_refine_ls_shift/su_mean 0.000
_refine_ls_structure_factor_coef Fsqd
_refine_ls_weighting_details 'w=1/[\s^2^(Fo^2^)+(0.0189P)^2^+3.3672P] where P=(Fo^2^+2Fc^2^)/3'
_refine_ls_weighting_scheme calc
_refine_ls_wR_factor_gt 0.0424
_refine_ls_wR_factor_ref 0.0435
_reflns_Friedel_coverage 0.988
_reflns_Friedel_fraction_full 0.989
_reflns_Friedel_fraction_max 0.983
_reflns_number_gt 13251
_reflns_number_total 14018
_reflns_threshold_expression 'I > 2\s(I)'
_cod_data_source_file ja6b01320_si_002.cif
_cod_data_source_block 7
_cod_original_sg_symbol_H-M 'C c'
_cod_database_code 4130216
_shelx_shelxl_version_number 2014/7
_shelx_space_group_comment
; 
The symmetry employed for this shelxl refinement is uniquely defined 
by the following loop, which should always be used as a source of 
symmetry information in preference to the above space-group names. 
They are only intended as comments. 
;

loop_
_space_group_symop_operation_xyz
'x, y, z'
'x, -y, z+1/2'
'x+1/2, y+1/2, z'
'x+1/2, -y+1/2, z+1/2'

loop_
_atom_site_label
_atom_site_type_symbol
_atom_site_fract_x
_atom_site_fract_y
_atom_site_fract_z
_atom_site_U_iso_or_equiv
_atom_site_adp_type
_atom_site_occupancy
_atom_site_site_symmetry_order
_atom_site_calc_flag
_atom_site_refinement_flags_posn
_atom_site_refinement_flags_adp
_atom_site_refinement_flags_occupancy
_atom_site_disorder_assembly
_atom_site_disorder_group
H H 0.569(2) 0.3789(16) 0.320(2) 0.017(9) Uiso 1 1 d . . . . .
H1 H 0.643(3) 0.249(2) 0.215(3) 0.028(12) Uiso 1 1 d . . . . .
C1 C 0.8015(2) 0.42512(14) 0.3229(2) 0.0190(7) Uani 1 1 d . . . . .
C2 C 0.8259(3) 0.47809(15) 0.3564(2) 0.0225(7) Uani 1 1 d . . . . .
H2 H 0.7845 0.5073 0.3338 0.027 Uiso 1 1 calc R U . . .
C3 C 0.9095(3) 0.49508(16) 0.4238(3) 0.0234(7) Uani 1 1 d . . . . .
C4 C 0.9495(3) 0.46108(18) 0.4971(3) 0.0330(9) Uani 1 1 d . . . . .
H4 H 0.9235 0.4261 0.5025 0.040 Uiso 1 1 calc R U . . .
C5 C 1.0267(3) 0.4784(2) 0.5615(3) 0.0419(10) Uani 1 1 d . . . . .
H5 H 1.0528 0.4550 0.6093 0.050 Uiso 1 1 calc R U . . .
C6 C 1.0656(3) 0.5308(2) 0.5552(3) 0.0474(12) Uani 1 1 d . . . . .
H6 H 1.1177 0.5427 0.5987 0.057 Uiso 1 1 calc R U . . .
C7 C 1.0267(3) 0.5646(2) 0.4846(4) 0.0507(13) Uani 1 1 d . . . . .
H7 H 1.0529 0.5996 0.4798 0.061 Uiso 1 1 calc R U . . .
C8 C 0.9493(3) 0.54785(18) 0.4204(3) 0.0368(10) Uani 1 1 d . . . . .
H8 H 0.9230 0.5722 0.3738 0.044 Uiso 1 1 calc R U . . .
C9 C 0.6931(2) 0.40970(14) 0.1404(2) 0.0201(7) Uani 1 1 d . . . . .
C10 C 0.7623(2) 0.43511(15) 0.1184(2) 0.0234(7) Uani 1 1 d . . . . .
C11 C 0.7836(3) 0.41271(17) 0.0498(3) 0.0328(9) Uani 1 1 d . . . . .
H11 H 0.8311 0.4287 0.0370 0.039 Uiso 1 1 calc R U . . .
C12 C 0.7369(3) 0.36775(18) 0.0000(3) 0.0355(10) Uani 1 1 d . . . . .
C13 C 0.6617(4) 0.34872(17) 0.0155(3) 0.0338(10) Uani 1 1 d . . . . .
H13 H 0.6264 0.3206 -0.0204 0.041 Uiso 1 1 calc R U . . .
C14 C 0.6366(3) 0.36998(15) 0.0826(2) 0.0255(8) Uani 1 1 d . . . . .
C15 C 0.5452(3) 0.35338(18) 0.0826(3) 0.0352(9) Uani 1 1 d . . . . .
H15A H 0.5006 0.3660 0.0297 0.053 Uiso 1 1 calc R U . . .
H15B H 0.5348 0.3712 0.1307 0.053 Uiso 1 1 calc R U . . .
H15C H 0.5420 0.3124 0.0872 0.053 Uiso 1 1 calc R U . . .
C16 C 0.8096(3) 0.49002(18) 0.1599(3) 0.0352(9) Uani 1 1 d . . . . .
H16A H 0.8597 0.4806 0.2106 0.053 Uiso 1 1 calc R U . . .
H16B H 0.7686 0.5140 0.1756 0.053 Uiso 1 1 calc R U . . .
H16C H 0.8305 0.5101 0.1196 0.053 Uiso 1 1 calc R U . . .
C17 C 0.7622(5) 0.3433(2) -0.0732(4) 0.0608(16) Uani 1 1 d . . . . .
H17A H 0.8262 0.3440 -0.0578 0.091 Uiso 1 1 calc R U . . .
H17B H 0.7352 0.3660 -0.1243 0.091 Uiso 1 1 calc R U . . .
H17C H 0.7413 0.3044 -0.0840 0.091 Uiso 1 1 calc R U . . .
C18 C 0.6237(3) 0.48493(16) 0.2577(3) 0.0180(8) Uani 1 1 d . . . . .
C19 C 0.6223(3) 0.49891(18) 0.3410(3) 0.0216(9) Uani 1 1 d . . . . .
C20 C 0.5726(3) 0.54566(16) 0.3511(3) 0.0273(8) Uani 1 1 d . . . . .
H20 H 0.5720 0.5541 0.4060 0.033 Uiso 1 1 calc R U . . .
C21 C 0.5239(3) 0.58025(16) 0.2828(3) 0.0323(9) Uani 1 1 d . . . . .
C22 C 0.5255(3) 0.56634(16) 0.2021(3) 0.0307(8) Uani 1 1 d . . . . .
H22 H 0.4932 0.5892 0.1554 0.037 Uiso 1 1 calc R U . . .
C23 C 0.5732(3) 0.51971(16) 0.1870(3) 0.0241(7) Uani 1 1 d . . . . .
C24 C 0.6694(3) 0.46605(15) 0.4228(2) 0.0278(8) Uani 1 1 d . . . . .
H24A H 0.7182 0.4886 0.4597 0.042 Uiso 1 1 calc R U . . .
H24B H 0.6921 0.4306 0.4088 0.042 Uiso 1 1 calc R U . . .
H24C H 0.6280 0.4580 0.4520 0.042 Uiso 1 1 calc R U . . .
C25 C 0.4703(4) 0.6305(2) 0.2960(3) 0.0496(13) Uani 1 1 d . . . . .
H25A H 0.5042 0.6653 0.3004 0.074 Uiso 1 1 calc R U . . .
H25B H 0.4575 0.6250 0.3482 0.074 Uiso 1 1 calc R U . . .
H25C H 0.4152 0.6333 0.2479 0.074 Uiso 1 1 calc R U . . .
C26 C 0.5639(3) 0.50968(19) 0.0938(3) 0.0387(10) Uani 1 1 d . . . . .
H26A H 0.5394 0.4721 0.0763 0.058 Uiso 1 1 calc R U . . .
H26B H 0.6217 0.5124 0.0879 0.058 Uiso 1 1 calc R U . . .
H26C H 0.5246 0.5382 0.0580 0.058 Uiso 1 1 calc R U . . .
C27 C 0.9960(3) 0.35833(18) 0.3217(3) 0.0290(8) Uani 1 1 d . . . . .
C28 C 0.9836(3) 0.3817(2) 0.2317(3) 0.0433(11) Uani 1 1 d . . . . .
H28A H 0.9375 0.3602 0.1892 0.065 Uiso 1 1 calc R U . . .
H28B H 1.0388 0.3781 0.2207 0.065 Uiso 1 1 calc R U . . .
H28C H 0.9665 0.4214 0.2286 0.065 Uiso 1 1 calc R U . . .
C29 C 1.0311(3) 0.29670(19) 0.3237(3) 0.0426(11) Uani 1 1 d . . . . .
H29A H 1.0836 0.2970 0.3075 0.064 Uiso 1 1 calc R U . . .
H29B H 0.9858 0.2733 0.2837 0.064 Uiso 1 1 calc R U . . .
H29C H 1.0460 0.2813 0.3809 0.064 Uiso 1 1 calc R U . . .
C30 C 1.0684(3) 0.3947(2) 0.3861(3) 0.0469(12) Uani 1 1 d . . . . .
H30A H 1.0481 0.4337 0.3837 0.070 Uiso 1 1 calc R U . . .
H30B H 1.1219 0.3935 0.3717 0.070 Uiso 1 1 calc R U . . .
H30C H 1.0808 0.3798 0.4433 0.070 Uiso 1 1 calc R U . . .
C31 C 0.8856(3) 0.30501(15) 0.4506(2) 0.0261(8) Uani 1 1 d . . . . .
C32 C 0.8696(3) 0.24116(16) 0.4246(3) 0.0345(9) Uani 1 1 d . . . . .
H32A H 0.8114 0.2368 0.3810 0.052 Uiso 1 1 calc R U . . .
H32B H 0.8727 0.2186 0.4743 0.052 Uiso 1 1 calc R U . . .
H32C H 0.9146 0.2283 0.4022 0.052 Uiso 1 1 calc R U . . .
C33 C 0.8123(3) 0.32232(18) 0.4865(3) 0.0329(9) Uani 1 1 d . . . . .
H33A H 0.8122 0.2960 0.5312 0.049 Uiso 1 1 calc R U . . .
H33B H 0.7551 0.3213 0.4409 0.049 Uiso 1 1 calc R U . . .
H33C H 0.8238 0.3605 0.5098 0.049 Uiso 1 1 calc R U . . .
C34 C 0.9758(3) 0.30813(17) 0.5246(3) 0.0327(9) Uani 1 1 d . . . . .
H34A H 1.0217 0.2923 0.5059 0.049 Uiso 1 1 calc R U . . .
H34B H 0.9725 0.2865 0.5730 0.049 Uiso 1 1 calc R U . . .
H34C H 0.9896 0.3475 0.5414 0.049 Uiso 1 1 calc R U . . .
C35 C 0.7514(2) 0.27213(14) 0.2207(2) 0.0216(7) Uani 1 1 d . . . . .
C36 C 0.7658(2) 0.22447(15) 0.1663(2) 0.0238(7) Uani 1 1 d . . . . .
C37 C 0.7237(3) 0.17139(16) 0.1602(3) 0.0334(9) Uani 1 1 d . . . . .
H37 H 0.6861 0.1647 0.1915 0.040 Uiso 1 1 calc R U . . .
C38 C 0.7373(3) 0.12844(19) 0.1079(3) 0.0443(11) Uani 1 1 d . . . . .
H38 H 0.7096 0.0929 0.1052 0.053 Uiso 1 1 calc R U . . .
C39 C 0.7911(3) 0.1380(2) 0.0604(3) 0.0471(12) Uani 1 1 d . . . . .
H39 H 0.7996 0.1093 0.0247 0.056 Uiso 1 1 calc R U . . .
C40 C 0.8330(3) 0.1906(2) 0.0654(3) 0.0438(11) Uani 1 1 d . . . . .
H40 H 0.8697 0.1971 0.0330 0.053 Uiso 1 1 calc R U . . .
C41 C 0.8210(3) 0.23355(18) 0.1182(3) 0.0319(9) Uani 1 1 d . . . . .
H41 H 0.8500 0.2687 0.1215 0.038 Uiso 1 1 calc R U . . .
C42 C 0.5461(3) 0.20149(17) 0.3129(3) 0.0412(11) Uani 1 1 d D . . . .
C43 C 0.469(2) 0.1741(15) 0.258(3) 0.050(5) Uani 0.29(4) 1 d D U P A 1
H43 H 0.4161 0.1948 0.2347 0.061 Uiso 0.29(4) 1 calc R U P A 1
C44 C 0.471(3) 0.1161(12) 0.237(2) 0.054(4) Uani 0.29(4) 1 d D U P A 1
H44 H 0.4207 0.0978 0.1994 0.065 Uiso 0.29(4) 1 calc R U P A 1
C45 C 0.551(3) 0.0869(11) 0.276(2) 0.053(4) Uani 0.29(4) 1 d D U P A 1
H45 H 0.5535 0.0478 0.2641 0.064 Uiso 0.29(4) 1 calc R U P A 1
C46 C 0.626(2) 0.1132(13) 0.329(3) 0.054(4) Uani 0.29(4) 1 d D U P A 1
H46 H 0.6786 0.0922 0.3517 0.064 Uiso 0.29(4) 1 calc R U P A 1
C47 C 0.625(3) 0.1716(17) 0.351(6) 0.051(5) Uani 0.29(4) 1 d D U P A 1
H47 H 0.6755 0.1894 0.3890 0.061 Uiso 0.29(4) 1 calc R U P A 1
C43' C 0.4842(9) 0.1662(6) 0.2551(13) 0.047(3) Uani 0.71(4) 1 d D U P A 2
H43' H 0.4279 0.1806 0.2233 0.056 Uiso 0.71(4) 1 calc R U P A 2
C44' C 0.5051(13) 0.1092(5) 0.2438(9) 0.054(3) Uani 0.71(4) 1 d D U P A 2
H44' H 0.4625 0.0857 0.2052 0.065 Uiso 0.71(4) 1 calc R U P A 2
C45' C 0.5890(15) 0.0876(5) 0.2899(9) 0.055(3) Uani 0.71(4) 1 d D U P A 2
H45' H 0.6029 0.0498 0.2814 0.066 Uiso 0.71(4) 1 calc R U P A 2
C46' C 0.6527(12) 0.1218(5) 0.3487(10) 0.054(3) Uani 0.71(4) 1 d D U P A 2
H46' H 0.7088 0.1071 0.3806 0.065 Uiso 0.71(4) 1 calc R U P A 2
C47' C 0.6306(11) 0.1792(7) 0.359(2) 0.049(2) Uani 0.71(4) 1 d D U P A 2
H47' H 0.6732 0.2027 0.3977 0.058 Uiso 0.71(4) 1 calc R U P A 2
C48 C 0.5512(3) 0.27793(17) 0.4484(3) 0.0338(9) Uani 1 1 d . . . . .
C49 C 0.5192(3) 0.2325(2) 0.4851(3) 0.0453(12) Uani 1 1 d . . . . .
H49 H 0.4901 0.2016 0.4512 0.054 Uiso 1 1 calc R U . . .
C50 C 0.5309(4) 0.2337(2) 0.5721(4) 0.0579(15) Uani 1 1 d . . . . .
H50 H 0.5092 0.2037 0.5965 0.069 Uiso 1 1 calc R U . . .
C51 C 0.5742(4) 0.2789(3) 0.6226(4) 0.0597(16) Uani 1 1 d . . . . .
H51 H 0.5825 0.2791 0.6813 0.072 Uiso 1 1 calc R U . . .
C52 C 0.6058(4) 0.3242(2) 0.5869(4) 0.0509(13) Uani 1 1 d . . . . .
H52 H 0.6343 0.3552 0.6210 0.061 Uiso 1 1 calc R U . . .
C53 C 0.5945(3) 0.3229(2) 0.4997(3) 0.0401(10) Uani 1 1 d . . . . .
H53 H 0.6165 0.3530 0.4756 0.048 Uiso 1 1 calc R U . . .
C54 C 0.4146(3) 0.29385(18) 0.2816(3) 0.0355(10) Uani 1 1 d . . . . .
C55 C 0.3591(4) 0.3054(3) 0.3283(4) 0.0563(14) Uani 1 1 d . . . . .
H55 H 0.3805 0.3012 0.3881 0.068 Uiso 1 1 calc R U . . .
C56 C 0.2712(4) 0.3233(3) 0.2858(6) 0.079(2) Uani 1 1 d . . . . .
H56 H 0.2353 0.3329 0.3178 0.095 Uiso 1 1 calc R U . . .
C57 C 0.2378(4) 0.3266(3) 0.1989(6) 0.073(2) Uani 1 1 d . . . . .
H57 H 0.1783 0.3372 0.1713 0.088 Uiso 1 1 calc R U . . .
C58 C 0.2912(4) 0.3146(3) 0.1508(4) 0.0639(15) Uani 1 1 d . . . . .
H58 H 0.2679 0.3169 0.0908 0.077 Uiso 1 1 calc R U . . .
C59 C 0.3792(3) 0.2991(2) 0.1918(4) 0.0514(13) Uani 1 1 d . . . . .
H59 H 0.4155 0.2920 0.1593 0.062 Uiso 1 1 calc R U . . .
N1 N 0.6760(3) 0.27605(17) 0.2349(3) 0.0246(9) Uani 1 1 d . . . . .
O1 O 0.81485(18) 0.30854(11) 0.24982(18) 0.0242(6) Uani 1 1 d . . . . .
Al1 Al 0.87800(7) 0.35208(4) 0.34312(7) 0.0205(2) Uani 1 1 d . . . . .
P1 P 0.68518(6) 0.41874(4) 0.24905(6) 0.01719(17) Uani 1 1 d . . . . .
P2 P 0.53273(9) 0.27757(5) 0.33298(9) 0.0272(3) Uani 1 1 d . . . . .
Pt1 Pt 0.61690(2) 0.33946(2) 0.28799(2) 0.01916(3) Uani 1 1 d . . . . .
Cl1 Cl 0.3305(3) 0.46614(19) 0.1104(4) 0.123(2) Uani 0.609(7) 1 d . U P B 1
C60 C 0.3760(11) 0.4567(6) 0.2210(13) 0.094(3) Uani 0.609(7) 1 d . U P B 1
H60A H 0.4360 0.4727 0.2423 0.113 Uiso 0.609(7) 1 calc R U P B 1
H60B H 0.3803 0.4159 0.2343 0.113 Uiso 0.609(7) 1 calc R U P B 1
Cl2 Cl 0.3089(7) 0.4908(4) 0.2736(6) 0.170(3) Uani 0.609(7) 1 d . U P B 1
C60' C 0.376(2) 0.4548(13) 0.276(2) 0.116(6) Uani 0.391(7) 1 d . U P B 2
H60C H 0.4322 0.4653 0.2689 0.140 Uiso 0.391(7) 1 calc R U P B 2
H60D H 0.3634 0.4150 0.2584 0.140 Uiso 0.391(7) 1 calc R U P B 2
Cl1' Cl 0.3005(10) 0.4935(7) 0.2184(12) 0.215(7) Uani 0.391(7) 1 d . U P B 2
Cl2' Cl 0.3872(9) 0.4622(6) 0.3880(7) 0.217(5) Uani 0.391(7) 1 d . U P B 2

loop_
_atom_site_aniso_label
_atom_site_aniso_U_11
_atom_site_aniso_U_22
_atom_site_aniso_U_33
_atom_site_aniso_U_23
_atom_site_aniso_U_13
_atom_site_aniso_U_12
C1 0.0201(17) 0.0189(15) 0.0200(18) 0.0017(13) 0.0093(14) 0.0004(12)
C2 0.0249(18) 0.0210(17) 0.0223(19) 0.0004(14) 0.0091(15) 0.0013(14)
C3 0.0261(19) 0.0246(17) 0.0211(19) -0.0006(14) 0.0102(16) -0.0013(14)
C4 0.034(2) 0.0296(19) 0.030(2) 0.0019(17) 0.0043(19) -0.0016(17)
C5 0.040(2) 0.049(3) 0.029(2) 0.000(2) 0.001(2) 0.000(2)
C6 0.034(2) 0.055(3) 0.045(3) -0.015(2) 0.002(2) -0.010(2)
C7 0.044(3) 0.040(2) 0.063(3) -0.004(2) 0.012(3) -0.019(2)
C8 0.038(2) 0.032(2) 0.038(2) -0.0002(18) 0.010(2) -0.0119(17)
C9 0.0242(18) 0.0200(15) 0.0167(17) 0.0013(13) 0.0078(14) 0.0017(13)
C10 0.0219(18) 0.0258(17) 0.0217(19) 0.0044(14) 0.0066(15) 0.0008(14)
C11 0.035(2) 0.040(2) 0.030(2) 0.0112(17) 0.0182(18) 0.0081(17)
C12 0.053(3) 0.035(2) 0.022(2) 0.0043(17) 0.018(2) 0.0140(19)
C13 0.051(3) 0.026(2) 0.021(2) -0.0034(16) 0.007(2) 0.0022(18)
C14 0.032(2) 0.0236(17) 0.0196(19) 0.0025(14) 0.0071(16) -0.0010(15)
C15 0.035(2) 0.040(2) 0.025(2) -0.0009(17) 0.0019(18) -0.0120(17)
C16 0.041(2) 0.034(2) 0.035(2) 0.0040(18) 0.019(2) -0.0114(18)
C17 0.088(4) 0.064(3) 0.045(3) -0.003(2) 0.041(3) 0.020(3)
C18 0.0167(17) 0.0154(17) 0.021(2) 0.0021(14) 0.0058(16) 0.0017(13)
C19 0.025(2) 0.0196(19) 0.021(2) -0.0027(16) 0.0088(18) -0.0025(15)
C20 0.030(2) 0.0253(17) 0.026(2) -0.0059(15) 0.0093(17) 0.0020(15)
C21 0.030(2) 0.0243(18) 0.042(2) -0.0050(17) 0.0110(19) 0.0053(15)
C22 0.032(2) 0.0222(17) 0.036(2) 0.0068(16) 0.0088(18) 0.0090(15)
C23 0.0259(19) 0.0234(17) 0.024(2) 0.0031(15) 0.0104(16) 0.0011(14)
C24 0.040(2) 0.0250(17) 0.0196(19) -0.0030(14) 0.0111(17) 0.0022(15)
C25 0.058(3) 0.042(3) 0.045(3) -0.005(2) 0.013(2) 0.023(2)
C26 0.048(3) 0.041(2) 0.026(2) 0.0130(18) 0.013(2) 0.020(2)
C27 0.0218(19) 0.0323(19) 0.034(2) -0.0043(18) 0.0114(17) 0.0020(16)
C28 0.039(3) 0.051(3) 0.048(3) 0.001(2) 0.025(2) 0.000(2)
C29 0.035(2) 0.040(2) 0.058(3) 0.000(2) 0.023(2) 0.0106(19)
C30 0.023(2) 0.062(3) 0.057(3) -0.020(2) 0.015(2) -0.009(2)
C31 0.030(2) 0.0247(17) 0.022(2) 0.0032(14) 0.0064(17) 0.0052(15)
C32 0.042(2) 0.0261(19) 0.033(2) 0.0070(16) 0.0084(19) 0.0045(17)
C33 0.034(2) 0.036(2) 0.031(2) 0.0096(17) 0.0141(18) 0.0062(17)
C34 0.034(2) 0.030(2) 0.030(2) 0.0043(16) 0.0056(18) 0.0046(16)
C35 0.0252(18) 0.0176(15) 0.0226(19) 0.0015(13) 0.0090(16) 0.0022(13)
C36 0.0217(18) 0.0257(17) 0.0229(19) -0.0018(14) 0.0062(15) 0.0056(14)
C37 0.031(2) 0.0271(19) 0.043(3) -0.0072(17) 0.0142(19) 0.0004(15)
C38 0.040(3) 0.031(2) 0.058(3) -0.017(2) 0.012(2) -0.0026(18)
C39 0.044(3) 0.048(3) 0.048(3) -0.026(2) 0.014(2) 0.007(2)
C40 0.047(3) 0.051(3) 0.040(3) -0.013(2) 0.023(2) 0.003(2)
C41 0.035(2) 0.033(2) 0.032(2) -0.0034(17) 0.0173(18) 0.0006(16)
C42 0.061(3) 0.0247(19) 0.056(3) -0.0021(19) 0.044(3) -0.0102(19)
C43 0.084(9) 0.023(7) 0.060(7) -0.009(6) 0.044(9) -0.009(7)
C44 0.081(8) 0.027(6) 0.066(7) -0.003(6) 0.041(8) -0.010(7)
C45 0.079(9) 0.029(6) 0.066(7) -0.001(6) 0.043(8) -0.008(7)
C46 0.078(7) 0.027(6) 0.070(8) 0.002(6) 0.043(6) -0.003(6)
C47 0.074(8) 0.024(7) 0.070(9) 0.003(7) 0.044(7) -0.001(7)
C43' 0.069(5) 0.030(4) 0.055(4) -0.006(4) 0.040(4) -0.010(4)
C44' 0.079(7) 0.033(4) 0.066(4) -0.006(4) 0.043(5) -0.006(5)
C45' 0.079(8) 0.031(3) 0.068(5) 0.002(4) 0.043(6) 0.001(4)
C46' 0.077(6) 0.027(4) 0.068(6) 0.008(4) 0.038(5) 0.007(4)
C47' 0.070(5) 0.023(4) 0.068(7) 0.004(4) 0.044(4) 0.003(4)
C48 0.039(2) 0.033(2) 0.039(2) 0.0082(18) 0.027(2) 0.0054(17)
C49 0.053(3) 0.038(2) 0.059(3) 0.017(2) 0.037(3) 0.005(2)
C50 0.066(4) 0.062(3) 0.065(4) 0.033(3) 0.047(3) 0.018(3)
C51 0.071(4) 0.080(4) 0.042(3) 0.020(3) 0.037(3) 0.026(3)
C52 0.066(4) 0.057(3) 0.039(3) 0.002(2) 0.031(3) 0.011(3)
C53 0.051(3) 0.039(2) 0.038(3) 0.0051(19) 0.026(2) 0.004(2)
C54 0.029(2) 0.035(2) 0.048(3) -0.005(2) 0.021(2) -0.0087(17)
C55 0.040(3) 0.079(4) 0.060(4) 0.002(3) 0.031(3) 0.002(3)
C56 0.042(3) 0.111(5) 0.099(6) -0.013(5) 0.041(4) 0.002(4)
C57 0.025(3) 0.081(4) 0.103(6) -0.016(4) 0.009(3) -0.004(3)
C58 0.041(3) 0.078(4) 0.060(4) -0.016(3) 0.002(3) -0.004(3)
C59 0.036(3) 0.066(3) 0.056(3) -0.017(3) 0.020(3) -0.010(2)
N1 0.024(2) 0.0207(17) 0.032(2) -0.0006(15) 0.0127(17) -0.0008(14)
O1 0.0257(14) 0.0241(13) 0.0260(15) -0.0036(11) 0.0129(12) -0.0018(10)
Al1 0.0194(5) 0.0199(5) 0.0225(6) -0.0008(4) 0.0079(4) 0.0022(4)
P1 0.0190(4) 0.0162(4) 0.0172(4) 0.0005(3) 0.0074(4) 0.0006(3)
P2 0.0308(6) 0.0226(5) 0.0361(7) 0.0002(5) 0.0218(5) -0.0045(4)
Pt1 0.02100(5) 0.01732(5) 0.02271(6) 0.00045(9) 0.01207(4) -0.00020(8)
Cl1 0.091(3) 0.103(3) 0.153(4) 0.017(3) 0.015(3) -0.014(2)
C60 0.070(6) 0.053(6) 0.164(9) 0.013(8) 0.046(8) -0.007(5)
Cl2 0.186(7) 0.143(5) 0.210(7) -0.039(6) 0.104(7) -0.004(5)
C60' 0.096(9) 0.080(9) 0.168(10) 0.005(11) 0.038(11) -0.002(8)
Cl1' 0.130(8) 0.164(8) 0.262(12) 0.047(11) -0.045(10) 0.000(7)
Cl2' 0.251(11) 0.231(10) 0.165(8) -0.043(7) 0.067(7) -0.127(8)

loop_
_atom_type_symbol
_atom_type_description
_atom_type_scat_dispersion_real
_atom_type_scat_dispersion_imag
_atom_type_scat_source
C C 0.0033 0.0016 'International Tables Vol C Tables 4.2.6.8 and 6.1.1.4'
H H 0.0000 0.0000 'International Tables Vol C Tables 4.2.6.8 and 6.1.1.4'
Al Al 0.0645 0.0514 'International Tables Vol C Tables 4.2.6.8 and 6.1.1.4'
Cl Cl 0.1484 0.1585 'International Tables Vol C Tables 4.2.6.8 and 6.1.1.4'
N N 0.0061 0.0033 'International Tables Vol C Tables 4.2.6.8 and 6.1.1.4'
O O 0.0106 0.0060 'International Tables Vol C Tables 4.2.6.8 and 6.1.1.4'
P P 0.1023 0.0942 'International Tables Vol C Tables 4.2.6.8 and 6.1.1.4'
Pt Pt -1.7033 8.3905 'International Tables Vol C Tables 4.2.6.8 and 6.1.1.4'

loop_
_geom_angle_atom_site_label_1
_geom_angle_atom_site_label_2
_geom_angle_atom_site_label_3
_geom_angle
C2 C1 P1 115.2(3)
C2 C1 Al1 128.2(3)
P1 C1 Al1 116.54(17)
C1 C2 C3 127.9(3)
C8 C3 C4 117.1(4)
C8 C3 C2 121.0(4)
C4 C3 C2 121.7(3)
C5 C4 C3 121.2(4)
C4 C5 C6 120.1(4)
C7 C6 C5 119.2(4)
C6 C7 C8 121.1(4)
C7 C8 C3 121.2(4)
C10 C9 C14 118.4(3)
C10 C9 P1 121.7(3)
C14 C9 P1 119.3(3)
C11 C10 C9 119.1(3)
C11 C10 C16 117.4(3)
C9 C10 C16 123.2(3)
C12 C11 C10 122.5(4)
C11 C12 C13 117.2(4)
C11 C12 C17 121.7(4)
C13 C12 C17 121.0(5)
C12 C13 C14 122.6(4)
C13 C14 C9 118.7(4)
C13 C14 C15 116.9(4)
C9 C14 C15 124.1(3)
C23 C18 C19 118.1(4)
C23 C18 P1 125.0(3)
C19 C18 P1 116.7(3)
C20 C19 C18 119.7(4)
C20 C19 C24 114.8(4)
C18 C19 C24 125.5(3)
C21 C20 C19 122.8(4)
C22 C21 C20 117.2(3)
C22 C21 C25 121.5(4)
C20 C21 C25 121.3(4)
C21 C22 C23 123.2(4)
C22 C23 C18 119.1(4)
C22 C23 C26 115.6(3)
C18 C23 C26 125.2(3)
C30 C27 C28 107.0(4)
C30 C27 C29 108.7(4)
C28 C27 C29 106.0(3)
C30 C27 Al1 116.1(3)
C28 C27 Al1 112.2(3)
C29 C27 Al1 106.3(3)
C34 C31 C33 107.9(3)
C34 C31 C32 106.7(3)
C33 C31 C32 106.6(3)
C34 C31 Al1 115.0(3)
C33 C31 Al1 111.6(2)
C32 C31 Al1 108.6(3)
O1 C35 N1 122.9(3)
O1 C35 C36 116.9(3)
N1 C35 C36 120.2(3)
C41 C36 C37 118.5(3)
C41 C36 C35 119.3(3)
C37 C36 C35 122.1(3)
C38 C37 C36 120.7(4)
C39 C38 C37 120.2(4)
C38 C39 C40 119.7(4)
C39 C40 C41 120.6(4)
C40 C41 C36 120.2(4)
C43' C42 C47' 118.6(8)
C47 C42 C43 121.3(18)
C43' C42 P2 127.0(7)
C47 C42 P2 123.4(15)
C47' C42 P2 114.3(6)
C43 C42 P2 115.3(14)
C44 C43 C42 121(2)
C45 C44 C43 117(2)
C46 C45 C44 122(2)
C45 C46 C47 121(2)
C42 C47 C46 117(2)
C42 C43' C44' 120.8(10)
C45' C44' C43' 120.0(9)
C44' C45' C46' 120.7(8)
C45' C46' C47' 118.5(9)
C42 C47' C46' 121.3(10)
C53 C48 C49 119.3(4)
C53 C48 P2 120.8(3)
C49 C48 P2 119.9(4)
C50 C49 C48 119.8(5)
C51 C50 C49 120.4(5)
C50 C51 C52 120.4(5)
C51 C52 C53 119.3(5)
C48 C53 C52 120.9(4)
C55 C54 C59 118.2(5)
C55 C54 P2 122.5(4)
C59 C54 P2 119.1(3)
C54 C55 C56 120.0(6)
C57 C56 C55 120.7(6)
C56 C57 C58 120.4(6)
C59 C58 C57 119.7(6)
C58 C59 C54 120.9(5)
C35 N1 Pt1 134.3(3)
C35 O1 Al1 144.8(3)
O1 Al1 C27 99.50(15)
O1 Al1 C1 101.52(14)
C27 Al1 C1 116.41(16)
O1 Al1 C31 106.44(15)
C27 Al1 C31 114.01(17)
C1 Al1 C31 115.94(15)
C1 P1 C9 105.09(16)
C1 P1 C18 108.60(17)
C9 P1 C18 112.50(17)
C1 P1 Pt1 109.81(11)
C9 P1 Pt1 111.71(11)
C18 P1 Pt1 109.01(13)
C54 P2 C48 104.7(2)
C54 P2 C42 106.5(2)
C48 P2 C42 102.0(2)
C54 P2 Pt1 110.46(15)
C48 P2 Pt1 116.14(15)
C42 P2 Pt1 115.99(14)
N1 Pt1 P2 95.23(10)
N1 Pt1 P1 97.00(11)
P2 Pt1 P1 167.56(4)
Cl1 C60 Cl2 110.8(10)
Cl1' C60' Cl2' 111(2)

loop_
_geom_bond_atom_site_label_1
_geom_bond_atom_site_label_2
_geom_bond_distance
C1 C2 1.351(5)
C1 P1 1.835(4)
C1 Al1 2.049(3)
C2 C3 1.463(5)
C3 C8 1.391(5)
C3 C4 1.400(6)
C4 C5 1.377(6)
C5 C6 1.386(7)
C6 C7 1.364(7)
C7 C8 1.373(6)
C9 C10 1.404(5)
C9 C14 1.406(5)
C9 P1 1.851(4)
C10 C11 1.389(5)
C10 C16 1.520(5)
C11 C12 1.377(6)
C12 C13 1.379(7)
C12 C17 1.510(6)
C13 C14 1.391(6)
C14 C15 1.504(6)
C18 C23 1.417(5)
C18 C19 1.421(5)
C18 P1 1.855(4)
C19 C20 1.387(5)
C19 C24 1.505(6)
C20 C21 1.382(6)
C21 C22 1.380(6)
C21 C25 1.506(5)
C22 C23 1.394(5)
C23 C26 1.511(5)
C27 C30 1.524(6)
C27 C28 1.528(6)
C27 C29 1.535(6)
C27 Al1 2.031(4)
C31 C34 1.530(6)
C31 C33 1.532(5)
C31 C32 1.542(5)
C31 Al1 2.051(4)
C35 O1 1.278(4)
C35 N1 1.303(5)
C35 C36 1.493(5)
C36 C41 1.388(5)
C36 C37 1.392(5)
C37 C38 1.384(6)
C38 C39 1.366(7)
C39 C40 1.380(7)
C40 C41 1.381(6)
C42 C43' 1.379(10)
C42 C47 1.38(2)
C42 C47' 1.397(11)
C42 C43 1.40(2)
C42 P2 1.826(4)
C43 C44 1.39(2)
C44 C45 1.39(2)
C45 C46 1.36(2)
C46 C47 1.41(2)
C43' C44' 1.394(11)
C44' C45' 1.383(13)
C45' C46' 1.385(12)
C46' C47' 1.405(10)
C48 C53 1.371(7)
C48 C49 1.398(6)
C48 P2 1.823(5)
C49 C50 1.381(7)
C50 C51 1.369(8)
C51 C52 1.384(8)
C52 C53 1.387(7)
C54 C55 1.384(6)
C54 C59 1.395(7)
C54 P2 1.814(5)
C55 C56 1.393(9)
C56 C57 1.347(10)
C57 C58 1.378(9)
C58 C59 1.375(7)
N1 Pt1 2.096(4)
O1 Al1 1.825(3)
P1 Pt1 2.3398(8)
P2 Pt1 2.2593(12)
Cl1 C60 1.73(2)
C60 Cl2 1.778(19)
C60' Cl1' 1.54(3)
C60' Cl2' 1.80(3)
